data_4077176
loop_
_publ_author_name
'Braunstein, Pierre'
'Veith, Michael'
'Blin, Jo\"el'
'Huch, Volker'

_publ_section_title
;
 New Mono- and Polynuclear Iron Silylene and Stannylene Complexes
;
_journal_issue 4
_journal_name_full Organometallics
_journal_page_first 627
_journal_paper_doi 10.1021/om000515z
_journal_volume 20
_journal_year 2001
_chemical_formula_sum 'C24 H36 Fe2 O12 Sn2'
_chemical_formula_weight 865.61
_chemical_name_systematic
;
 ?
;
_space_group_IT_number 14
_symmetry_cell_setting monoclinic
_symmetry_space_group_name_Hall '-P 2yn'
_symmetry_space_group_name_H-M 'P 1 21/n 1'
_atom_sites_solution_hydrogens geom
_atom_sites_solution_primary direct
_atom_sites_solution_secondary difmap
_audit_creation_method SHELXL-97
_cell_angle_alpha 90.00
_cell_angle_beta 92.13(3)
_cell_angle_gamma 90.00
_cell_formula_units_Z 2
_cell_length_a 8.996(2)
_cell_length_b 11.638(2)
_cell_length_c 16.057(3)
_cell_measurement_temperature 293(2)
_cell_volume 1679.9(6)
_computing_structure_refinement 'SHELXL-97 (Sheldrick, 1997)'
_computing_structure_solution 'SHELXS-97 (Sheldrick, 1990)'
_diffrn_ambient_temperature 293(2)
_diffrn_measured_fraction_theta_full 0.930
_diffrn_measured_fraction_theta_max 0.930
_diffrn_measurement_device_type 'Stoe AED2'
_diffrn_radiation_monochromator graphite
_diffrn_radiation_source 'fine-focus sealed tube'
_diffrn_radiation_type MoK\a
_diffrn_radiation_wavelength 0.71073
_diffrn_reflns_av_R_equivalents 0.0000
_diffrn_reflns_av_sigmaI/netI 0.0240
_diffrn_reflns_limit_h_max 9
_diffrn_reflns_limit_h_min -9
_diffrn_reflns_limit_k_max 13
_diffrn_reflns_limit_k_min 0
_diffrn_reflns_limit_l_max 18
_diffrn_reflns_limit_l_min 0
_diffrn_reflns_number 2514
_diffrn_reflns_theta_full 24.19
_diffrn_reflns_theta_max 24.19
_diffrn_reflns_theta_min 2.16
_diffrn_standards_interval_time 60
_diffrn_standards_number 3
_exptl_absorpt_coefficient_mu 2.368
_exptl_absorpt_correction_T_max 0.99
_exptl_absorpt_correction_T_min 0.78
_exptl_absorpt_correction_type empirical
_exptl_crystal_density_diffrn 1.711
_exptl_crystal_density_method 'not measured'
_exptl_crystal_F_000 856
_exptl_crystal_size_max 0.4
_exptl_crystal_size_mid 0.3
_exptl_crystal_size_min 0.25
_refine_diff_density_max 0.918
_refine_diff_density_min -0.686
_refine_diff_density_rms 0.127
_refine_ls_extinction_method none
_refine_ls_goodness_of_fit_ref 1.049
_refine_ls_hydrogen_treatment mixed
_refine_ls_matrix_type full
_refine_ls_number_parameters 181
_refine_ls_number_reflns 2514
_refine_ls_number_restraints 0
_refine_ls_restrained_S_all 1.049
_refine_ls_R_factor_all 0.0341
_refine_ls_R_factor_gt 0.0281
_refine_ls_shift/su_max 0.001
_refine_ls_shift/su_mean 0.000
_refine_ls_structure_factor_coef Fsqd
_refine_ls_weighting_details 'calc w=1/[\s^2^(Fo^2^)+(0.0543P)^2^+0.0000P] where P=(Fo^2^+2Fc^2^)/3'
_refine_ls_weighting_scheme calc
_refine_ls_wR_factor_gt 0.0745
_refine_ls_wR_factor_ref 0.0799
_reflns_number_gt 2089
_reflns_number_total 2514
_reflns_threshold_expression >2sigma(I)
_cod_data_source_file om000515z.cif
_cod_data_source_block comp_9b
_cod_depositor_comments
;
The following automatic conversions were performed:

'_symmetry_cell_setting' value 'Monoclinic' changed to 'monoclinic'
according to /home/saulius/struct/CIF-dictionaries/cif_core.dic
dictionary named 'cif_core.dic' version 2.4.2 from 2011-04-26.

Automatic conversion script
Id: cif_fix_values 1715 2011-07-08 13:25:40Z adriana 
;
_cod_original_sg_symbol_H-M P2(1)/n
_cod_database_code 4077176

loop_
_symmetry_equiv_pos_as_xyz
'x, y, z'
'-x+1/2, y+1/2, -z+1/2'
'-x, -y, -z'
'x-1/2, -y-1/2, z-1/2'

loop_
_atom_site_label
_atom_site_type_symbol
_atom_site_fract_x
_atom_site_fract_y
_atom_site_fract_z
_atom_site_U_iso_or_equiv
_atom_site_adp_type
_atom_site_occupancy
_atom_site_symmetry_multiplicity
_atom_site_calc_flag
_atom_site_refinement_flags
Sn1 Sn 0.03095(4) 0.85843(2) 0.505703(16) 0.02845(13) Uani 1 1 d .
Fe2 Fe 0.22987(8) 0.73800(6) 0.45092(4) 0.0373(2) Uani 1 1 d .
O1 O 0.0804(3) 1.0153(2) 0.56476(16) 0.0294(7) Uani 1 1 d .
O2 O -0.1339(4) 0.8303(3) 0.5778(2) 0.0475(9) Uani 1 1 d .
O3 O 0.2581(6) 0.6204(4) 0.6121(3) 0.0784(15) Uani 1 1 d .
O4 O 0.0285(6) 0.6222(4) 0.3308(3) 0.0841(16) Uani 1 1 d .
O5 O 0.3857(6) 0.9494(4) 0.4091(4) 0.104(2) Uani 1 1 d .
O6 O 0.4847(6) 0.6113(5) 0.3930(3) 0.0880(16) Uani 1 1 d .
C1 C 0.1443(6) 1.0298(4) 0.6508(3) 0.0370(11) Uani 1 1 d .
C2 C 0.2393(7) 1.1361(5) 0.6495(3) 0.0527(15) Uani 1 1 d .
H2A H 0.1779 1.2016 0.6364 0.079 Uiso 1 1 calc R
H2B H 0.3128 1.1277 0.6081 0.079 Uiso 1 1 calc R
H2C H 0.2878 1.1467 0.7032 0.079 Uiso 1 1 calc R
C3 C 0.0169(7) 1.0409(5) 0.7094(3) 0.0506(14) Uani 1 1 d .
H3A H -0.0407 1.1079 0.6950 0.076 Uiso 1 1 calc R
H3B H 0.0559 1.0478 0.7657 0.076 Uiso 1 1 calc R
H3C H -0.0452 0.9740 0.7047 0.076 Uiso 1 1 calc R
C4 C 0.2375(7) 0.9250(5) 0.6718(3) 0.0581(16) Uani 1 1 d .
H4A H 0.3173 0.9196 0.6339 0.087 Uiso 1 1 calc R
H4B H 0.1767 0.8574 0.6670 0.087 Uiso 1 1 calc R
H4C H 0.2778 0.9313 0.7278 0.087 Uiso 1 1 calc R
C5 C -0.2034(6) 0.7244(5) 0.6035(3) 0.0498(14) Uani 1 1 d .
C6 C -0.1900(9) 0.6311(5) 0.5379(4) 0.076(2) Uani 1 1 d .
H6A H -0.2373 0.6562 0.4865 0.114 Uiso 1 1 calc R
H6B H -0.2373 0.5622 0.5564 0.114 Uiso 1 1 calc R
H6C H -0.0868 0.6159 0.5293 0.114 Uiso 1 1 calc R
C7 C -0.3653(8) 0.7578(7) 0.6153(5) 0.089(2) Uani 1 1 d .
H7A H -0.4098 0.7815 0.5628 0.134 Uiso 1 1 calc R
H7B H -0.3694 0.8200 0.6544 0.134 Uiso 1 1 calc R
H7C H -0.4185 0.6930 0.6360 0.134 Uiso 1 1 calc R
C8 C -0.1317(9) 0.6872(7) 0.6846(4) 0.079(2) Uani 1 1 d .
H8A H -0.1418 0.7469 0.7252 0.119 Uiso 1 1 calc R
H8B H -0.0280 0.6722 0.6772 0.119 Uiso 1 1 calc R
H8C H -0.1791 0.6186 0.7035 0.119 Uiso 1 1 calc R
C9 C 0.2449(7) 0.6685(5) 0.5498(3) 0.0499(14) Uani 1 1 d .
C10 C 0.1057(7) 0.6715(5) 0.3774(3) 0.0520(15) Uani 1 1 d .
C11 C 0.3224(8) 0.8697(5) 0.4261(4) 0.0606(16) Uani 1 1 d .
C12 C 0.3837(7) 0.6609(5) 0.4155(3) 0.0546(15) Uani 1 1 d .

loop_
_atom_site_aniso_label
_atom_site_aniso_U_11
_atom_site_aniso_U_22
_atom_site_aniso_U_33
_atom_site_aniso_U_23
_atom_site_aniso_U_13
_atom_site_aniso_U_12
Sn1 0.0323(2) 0.02580(18) 0.02716(17) -0.00035(12) -0.00057(12) 0.00123(14)
Fe2 0.0399(5) 0.0336(4) 0.0382(4) -0.0053(3) -0.0005(3) 0.0079(3)
O1 0.034(2) 0.0292(16) 0.0248(14) -0.0029(11) -0.0058(12) 0.0027(13)
O2 0.056(3) 0.0328(19) 0.055(2) 0.0009(15) 0.0221(17) -0.0119(16)
O3 0.090(4) 0.090(3) 0.055(2) 0.022(2) -0.005(2) 0.030(3)
O4 0.096(4) 0.068(3) 0.086(3) -0.033(3) -0.036(3) 0.010(3)
O5 0.068(4) 0.053(3) 0.193(6) 0.006(3) 0.050(4) -0.008(3)
O6 0.071(4) 0.093(4) 0.100(4) -0.034(3) 0.011(3) 0.035(3)
C1 0.046(3) 0.040(3) 0.024(2) -0.0023(19) -0.0127(19) 0.000(2)
C2 0.050(4) 0.053(3) 0.053(3) -0.008(3) -0.017(3) -0.009(3)
C3 0.070(4) 0.055(3) 0.027(2) -0.003(2) 0.002(2) -0.001(3)
C4 0.079(5) 0.052(3) 0.041(3) -0.004(2) -0.029(3) 0.018(3)
C5 0.048(4) 0.051(3) 0.051(3) 0.015(2) 0.004(2) -0.013(3)
C6 0.098(6) 0.043(4) 0.086(5) 0.000(3) 0.008(4) -0.030(3)
C7 0.056(5) 0.087(5) 0.126(6) 0.035(5) 0.023(4) -0.006(4)
C8 0.091(6) 0.082(5) 0.065(4) 0.025(4) 0.000(3) -0.001(4)
C9 0.051(4) 0.044(3) 0.054(3) -0.009(3) -0.003(3) 0.015(3)
C10 0.065(4) 0.041(3) 0.049(3) -0.004(2) -0.005(3) 0.016(3)
C11 0.046(4) 0.049(4) 0.087(4) -0.008(3) 0.018(3) 0.007(3)
C12 0.058(4) 0.050(3) 0.057(3) -0.013(3) 0.004(3) 0.008(3)

loop_
_atom_type_symbol
_atom_type_description
_atom_type_scat_dispersion_real
_atom_type_scat_dispersion_imag
_atom_type_scat_source
C C 0.0033 0.0016 'International Tables Vol C Tables 4.2.6.8 and 6.1.1.4'
H H 0.0000 0.0000 'International Tables Vol C Tables 4.2.6.8 and 6.1.1.4'
O O 0.0106 0.0060 'International Tables Vol C Tables 4.2.6.8 and 6.1.1.4'
Fe Fe 0.3463 0.8444 'International Tables Vol C Tables 4.2.6.8 and 6.1.1.4'
Sn Sn -0.6537 1.4246 'International Tables Vol C Tables 4.2.6.8 and 6.1.1.4'

loop_
_geom_angle_atom_site_label_1
_geom_angle_atom_site_label_2
_geom_angle_atom_site_label_3
_geom_angle
_geom_angle_site_symmetry_1
_geom_angle_site_symmetry_3
O2 Sn1 O1 94.59(14) . 3_576
O2 Sn1 O1 91.78(13) . .
O1 Sn1 O1 73.85(12) 3_576 .
O2 Sn1 Fe2 134.29(10) . .
O1 Sn1 Fe2 123.21(8) 3_576 .
O1 Sn1 Fe2 120.84(9) . .
C12 Fe2 C10 92.6(3) . .
C12 Fe2 C9 91.3(3) . .
C10 Fe2 C9 114.9(3) . .
C12 Fe2 C11 89.2(3) . .
C10 Fe2 C11 120.7(3) . .
C9 Fe2 C11 124.4(3) . .
C12 Fe2 Sn1 174.8(2) . .
C10 Fe2 Sn1 92.20(19) . .
C9 Fe2 Sn1 88.41(18) . .
C11 Fe2 Sn1 86.72(19) . .
C1 O1 Sn1 125.8(3) . 3_576
C1 O1 Sn1 126.0(2) . .
Sn1 O1 Sn1 106.16(12) 3_576 .
C5 O2 Sn1 131.3(3) . .
O1 C1 C2 106.3(4) . .
O1 C1 C4 107.9(4) . .
C2 C1 C4 110.8(5) . .
O1 C1 C3 108.2(4) . .
C2 C1 C3 112.5(4) . .
C4 C1 C3 110.9(4) . .
O2 C5 C8 108.5(5) . .
O2 C5 C6 111.3(4) . .
C8 C5 C6 110.7(6) . .
O2 C5 C7 104.0(5) . .
C8 C5 C7 110.4(5) . .
C6 C5 C7 111.6(6) . .
O3 C9 Fe2 177.2(5) . .
O4 C10 Fe2 176.0(5) . .
O5 C11 Fe2 176.8(6) . .
O6 C12 Fe2 179.3(6) . .

loop_
_geom_bond_atom_site_label_1
_geom_bond_atom_site_label_2
_geom_bond_distance
_geom_bond_site_symmetry_2
Sn1 O2 1.943(3) .
Sn1 O1 2.088(3) 3_576
Sn1 O1 2.097(3) .
Sn1 Fe2 2.4612(9) .
Fe2 C12 1.761(6) .
Fe2 C10 1.773(6) .
Fe2 C9 1.782(6) .
Fe2 C11 1.796(7) .
O1 C1 1.487(5) .
O1 Sn1 2.087(3) 3_576
O2 C5 1.449(6) .
O3 C9 1.149(6) .
O4 C10 1.155(7) .
O5 C11 1.128(8) .
O6 C12 1.145(7) .
C1 C2 1.504(7) .
C1 C4 1.512(7) .
C1 C3 1.515(8) .
C5 C8 1.496(8) .
C5 C6 1.521(8) .
C5 C7 1.526(10) .
